data_7057822
loop_
_publ_author_name
'Katla, Jagadish'
'Ojha, Abhijeet'
'Nair, Akshay J. M.'
'Rangan, Krishnan'
'Kanvah, Sriram'

_publ_section_title
;
 Photophysical studies of pyrenyl cyanostyrenes: effect of trifluoromethyl
 substitution on gelation
;
_journal_issue 22
_journal_name_full 'New Journal of Chemistry'
_journal_page_first 18297
_journal_paper_doi 10.1039/C8NJ04146F
_journal_volume 42
_journal_year 2018
_chemical_formula_moiety 'C27 H13 F6 N'
_chemical_formula_sum 'C27 H13 F6 N'
_chemical_formula_weight 465.38
_space_group_crystal_system orthorhombic
_space_group_IT_number 61
_space_group_name_Hall '-P 2ac 2ab'
_space_group_name_H-M_alt 'P b c a'
_symmetry_space_group_name_Hall '-P 2ac 2ab'
_symmetry_space_group_name_H-M 'P b c a'
_atom_sites_solution_hydrogens geom
_atom_sites_solution_primary dual
_audit_creation_date 2018-07-04
_audit_creation_method
;
Olex2 1.2
(compiled 2018.05.29 svn.r3508 for OlexSys, GUI svn.r5506)
;
_audit_update_record
;
2018-07-27 deposited with the CCDC.
2018-10-09 downloaded from the CCDC.
;
_cell_angle_alpha 90
_cell_angle_beta 90
_cell_angle_gamma 90
_cell_formula_units_Z 8
_cell_length_a 8.9151(2)
_cell_length_b 13.3283(3)
_cell_length_c 33.8692(7)
_cell_measurement_reflns_used 7710
_cell_measurement_temperature 93(2)
_cell_measurement_theta_max 73.9610
_cell_measurement_theta_min 5.6250
_cell_volume 4024.44(15)
_computing_cell_refinement 'CrysAlisPro 1.171.39.20a (Rigaku OD, 2015)'
_computing_data_collection 'CrysAlisPro 1.171.39.20a (Rigaku OD, 2015)'
_computing_data_reduction 'CrysAlisPro 1.171.39.20a (Rigaku OD, 2015)'
_computing_molecular_graphics 'Olex2 (Dolomanov et al., 2009)'
_computing_publication_material 'Olex2 (Dolomanov et al., 2009)'
_computing_structure_refinement 'ShelXL (Sheldrick, 2015)'
_computing_structure_solution 'ShelXT (Sheldrick, 2015)'
_diffrn_ambient_temperature 93(2)
_diffrn_detector 'CCD plate'
_diffrn_measured_fraction_theta_full 0.999
_diffrn_measured_fraction_theta_max 0.973
_diffrn_measurement_details
;
List of Runs (angles in degrees, time in seconds):

  # Type    Start    End  Width  t~exp~   \w     \q     \k     \f   Frames
#--------------------------------------------------------------------------
  1  \w     11.00  46.00   0.50   15.00    --    0.00  77.00  60.00   70
  2  \w     46.00  89.00   0.50   15.00    --    0.00  37.00-180.00   86
  3  \w     45.00  89.00   0.50   15.00    --    0.00  19.00 150.00   88
  4  \w     62.00  87.00   0.50   15.00    --    0.00  77.00  60.00   50
  5  \w     76.00 184.00   0.50   15.00    --   95.80  30.00-120.00  216
  6  \w     73.00 104.00   0.50   15.00    --   95.80 -45.00-120.00   62
  7  \w     98.00 123.00   0.50   15.00    --   95.80 -15.00-120.00   50
  8  \w     60.00 128.00   0.50   15.00    --   95.80 -82.00-180.00  136
  9  \w     18.00  44.00   0.50   15.00    --   95.80 -82.00-180.00   52
 10  \w     41.00 113.00   0.50   15.00    --   95.80 -30.00-120.00  144
 11  \w      6.00  40.00   0.50   15.00    --   95.80 -15.00-120.00   68
;
_diffrn_measurement_device 'four-circle diffractometer'
_diffrn_measurement_device_type 'XtaLAB Pro: Kappa dual offset/far'
_diffrn_measurement_method '\w scans'
_diffrn_orient_matrix_type 'CrysAlisPro convention (1999,Acta A55,543-557)'
_diffrn_orient_matrix_UB_11 -0.0608980000
_diffrn_orient_matrix_UB_12 -0.0236231000
_diffrn_orient_matrix_UB_13 0.0415508000
_diffrn_orient_matrix_UB_21 0.0502536000
_diffrn_orient_matrix_UB_22 0.1043313000
_diffrn_orient_matrix_UB_23 0.0143165000
_diffrn_orient_matrix_UB_31 -0.1537048000
_diffrn_orient_matrix_UB_32 0.0437649000
_diffrn_orient_matrix_UB_33 -0.0117433000
_diffrn_radiation_monochromator graphite
_diffrn_radiation_probe x-ray
_diffrn_radiation_type CuK\a
_diffrn_radiation_wavelength 1.54184
_diffrn_reflns_av_R_equivalents 0.0347
_diffrn_reflns_av_unetI/netI 0.0309
_diffrn_reflns_Laue_measured_fraction_full 0.999
_diffrn_reflns_Laue_measured_fraction_max 0.973
_diffrn_reflns_limit_h_max 5
_diffrn_reflns_limit_h_min -10
_diffrn_reflns_limit_k_max 16
_diffrn_reflns_limit_k_min -15
_diffrn_reflns_limit_l_max 42
_diffrn_reflns_limit_l_min -39
_diffrn_reflns_number 13860
_diffrn_reflns_point_group_measured_fraction_full 0.999
_diffrn_reflns_point_group_measured_fraction_max 0.973
_diffrn_reflns_theta_full 67.684
_diffrn_reflns_theta_max 74.548
_diffrn_reflns_theta_min 5.224
_diffrn_source 'fine-focus sealed X-ray tube'
_diffrn_source_type 'Enhance (Cu) X-ray Source'
_exptl_absorpt_coefficient_mu 1.113
_exptl_absorpt_correction_T_max 1.00000
_exptl_absorpt_correction_T_min 0.46211
_exptl_absorpt_correction_type multi-scan
_exptl_absorpt_process_details
;
CrysAlisPro 1.171.39.20a (Rigaku Oxford Diffraction, 2015)
Empirical absorption correction using spherical harmonics,
 implemented in SCALE3 ABSPACK scaling algorithm.
;
_exptl_crystal_colour Yellow
_exptl_crystal_density_diffrn 1.536
_exptl_crystal_description Block
_exptl_crystal_F_000 1888
_exptl_crystal_size_max 0.1
_exptl_crystal_size_mid 0.1
_exptl_crystal_size_min 0.1
_refine_diff_density_max 0.245
_refine_diff_density_min -0.260
_refine_diff_density_rms 0.084
_refine_ls_extinction_method none
_refine_ls_goodness_of_fit_ref 1.083
_refine_ls_hydrogen_treatment constr
_refine_ls_matrix_type full
_refine_ls_number_parameters 307
_refine_ls_number_reflns 4002
_refine_ls_number_restraints 15
_refine_ls_restrained_S_all 1.090
_refine_ls_R_factor_all 0.0849
_refine_ls_R_factor_gt 0.0776
_refine_ls_shift/su_max 0.000
_refine_ls_shift/su_mean 0.000
_refine_ls_structure_factor_coef Fsqd
_refine_ls_weighting_details 'w=1/[\s^2^(Fo^2^)+(0.1158P)^2^+7.1570P] where P=(Fo^2^+2Fc^2^)/3'
_refine_ls_weighting_scheme calc
_refine_ls_wR_factor_gt 0.2186
_refine_ls_wR_factor_ref 0.2251
_reflns_Friedel_coverage 0.000
_reflns_number_gt 3442
_reflns_number_total 4002
_reflns_threshold_expression 'I > 2\s(I)'
_cod_data_source_file c8nj04146f2.cif
_cod_data_source_block exp_283_py(cf3)
_cod_depositor_comments 'Adding full bibliography for 7057821--7057822.cif.'
_cod_database_code 7057822
_shelx_shelxl_version_number 2016/4
_chemical_oxdiff_usercomment 'YELLOW BLOCK'
_shelx_space_group_comment
;
The symmetry employed for this shelxl refinement is uniquely defined
by the following loop, which should always be used as a source of
symmetry information in preference to the above space-group names.
They are only intended as comments.
;
_reflns_odcompleteness_completeness 99.88
_reflns_odcompleteness_iscentric 1
_reflns_odcompleteness_theta 66.97
_olex2_refinement_description
;
1. Fixed Uiso
 At 1.2 times of:
  All C(H) groups
2. Restrained distances
 F6-C27 = F4-C27 = F5-C27
 1.31 with sigma of 0.02
 F4-C27
 1.31 with sigma of 0.02
 F5-C27
 1.31 with sigma of 0.02
 F6-C27
 1.31 with sigma of 0.02
 F4-C27 = C27-F5
 1.31 with sigma of 0.02
 F5-C27 = C27-F6
 1.31 with sigma of 0.02
 F4-C27 = C27-F6
 1.31 with sigma of 0.02
 F4-F5
 2.133 with sigma of 0.04
 F5-F6
 2.133 with sigma of 0.04
 F4-F6
 2.133 with sigma of 0.04
3.a Aromatic/amide H refined with riding coordinates:
 C21(H21), C2(H2), C17(H17), C16(H16), C23(H23), C3(H3), C7(H7), C8(H8),
 C25(H25), C15(H15), C11(H11), C13(H13), C12(H12)
;
_olex2_submission_special_instructions 'No special instructions were received'
_oxdiff_exptl_absorpt_empirical_details
;
Empirical correction (ABSPACK) includes:
- Absorption correction using spherical harmonics
- Frame scaling
;
_oxdiff_exptl_absorpt_empirical_full_max 1.973
_oxdiff_exptl_absorpt_empirical_full_min 0.543

loop_
_space_group_symop_operation_xyz
'x, y, z'
'-x+1/2, -y, z+1/2'
'-x, y+1/2, -z+1/2'
'x+1/2, -y+1/2, -z'
'-x, -y, -z'
'x-1/2, y, -z-1/2'
'x, -y-1/2, z-1/2'
'-x-1/2, y-1/2, z'

loop_
_atom_site_label
_atom_site_type_symbol
_atom_site_fract_x
_atom_site_fract_y
_atom_site_fract_z
_atom_site_U_iso_or_equiv
_atom_site_adp_type
_atom_site_occupancy
_atom_site_site_symmetry_order
_atom_site_calc_flag
_atom_site_refinement_flags_posn
F2 F 0.2949(2) 0.47350(15) 0.48169(5) 0.0421(5) Uani 1 1 d .
F1 F 0.1466(3) 0.49522(19) 0.43303(7) 0.0609(7) Uani 1 1 d .
F3 F 0.3500(3) 0.41391(16) 0.42492(7) 0.0637(7) Uani 1 1 d .
F6 F 0.6089(4) 0.7532(2) 0.51432(6) 0.0793(10) Uani 1 1 d D
N1 N 0.3869(3) 0.93807(19) 0.33276(7) 0.0328(6) Uani 1 1 d .
C5 C 0.4177(3) 0.6655(2) 0.19930(8) 0.0242(6) Uani 1 1 d .
C6 C 0.3880(3) 0.6468(2) 0.23980(8) 0.0251(6) Uani 1 1 d .
C1 C 0.4568(3) 0.7082(2) 0.26866(8) 0.0261(6) Uani 1 1 d .
C20 C 0.4324(3) 0.7119(2) 0.38301(8) 0.0272(6) Uani 1 1 d .
C18 C 0.4308(3) 0.7471(2) 0.34126(8) 0.0272(6) Uani 1 1 d .
C19 C 0.4127(3) 0.8538(2) 0.33586(8) 0.0276(6) Uani 1 1 d .
C10 C 0.3494(3) 0.6050(2) 0.16941(8) 0.0264(6) Uani 1 1 d .
C21 C 0.3609(3) 0.6230(2) 0.39367(8) 0.0283(6) Uani 1 1 d .
H21 H 0.307002 0.586808 0.374962 0.034 Uiso 1 1 calc R
C4 C 0.5166(3) 0.7441(2) 0.18794(8) 0.0252(6) Uani 1 1 d .
C2 C 0.5507(3) 0.7866(2) 0.25697(8) 0.0273(6) Uani 1 1 d .
H2 H 0.593949 0.827566 0.276056 0.033 Uiso 1 1 calc R
C22 C 0.3704(3) 0.5882(2) 0.43246(8) 0.0275(6) Uani 1 1 d .
C17 C 0.4411(3) 0.6837(2) 0.31068(8) 0.0283(6) Uani 1 1 d .
H17 H 0.437826 0.615722 0.316851 0.034 Uiso 1 1 calc R
C16 C 0.2861(3) 0.5671(2) 0.24975(9) 0.0292(6) Uani 1 1 d .
H16 H 0.264014 0.554802 0.276146 0.035 Uiso 1 1 calc R
C9 C 0.3803(3) 0.6231(2) 0.12883(8) 0.0290(6) Uani 1 1 d .
C14 C 0.2513(3) 0.5257(2) 0.18038(9) 0.0299(6) Uani 1 1 d .
C23 C 0.4507(3) 0.6414(2) 0.46065(8) 0.0300(6) Uani 1 1 d .
H23 H 0.458620 0.617378 0.486348 0.036 Uiso 1 1 calc R
C3 C 0.5806(3) 0.8044(2) 0.21745(8) 0.0277(6) Uani 1 1 d .
H3 H 0.643903 0.856880 0.210389 0.033 Uiso 1 1 calc R
C7 C 0.5470(3) 0.7596(2) 0.14671(8) 0.0296(6) Uani 1 1 d .
H7 H 0.613079 0.810106 0.139202 0.035 Uiso 1 1 calc R
C8 C 0.4815(3) 0.7025(2) 0.11861(9) 0.0308(6) Uani 1 1 d .
H8 H 0.502516 0.714899 0.092162 0.037 Uiso 1 1 calc R
C25 C 0.5091(3) 0.7667(2) 0.41139(9) 0.0305(6) Uani 1 1 d .
H25 H 0.553948 0.827349 0.404685 0.037 Uiso 1 1 calc R
C24 C 0.5188(3) 0.7308(2) 0.44991(9) 0.0314(6) Uani 1 1 d .
C26 C 0.2914(4) 0.4933(2) 0.44304(9) 0.0327(7) Uani 1 1 d .
C15 C 0.2216(3) 0.5096(2) 0.22145(9) 0.0312(7) Uani 1 1 d .
H15 H 0.156586 0.458368 0.228883 0.037 Uiso 1 1 calc R
C11 C 0.3125(3) 0.5621(3) 0.10017(9) 0.0350(7) Uani 1 1 d .
H11 H 0.331717 0.573688 0.073572 0.042 Uiso 1 1 calc R
C13 C 0.1868(4) 0.4669(2) 0.15066(10) 0.0361(7) Uani 1 1 d .
H13 H 0.122578 0.414723 0.157471 0.043 Uiso 1 1 calc R
C12 C 0.2177(4) 0.4855(3) 0.11104(10) 0.0381(7) Uani 1 1 d .
H12 H 0.173754 0.445609 0.091693 0.046 Uiso 1 1 calc R
F4 F 0.5783(8) 0.8799(2) 0.48011(14) 0.187(3) Uani 1 1 d D
C27 C 0.6080(4) 0.7880(3) 0.47908(10) 0.0449(9) Uani 1 1 d D
F5 F 0.7500(5) 0.7910(6) 0.46969(11) 0.182(3) Uani 1 1 d D

loop_
_atom_site_aniso_label
_atom_site_aniso_U_11
_atom_site_aniso_U_22
_atom_site_aniso_U_33
_atom_site_aniso_U_23
_atom_site_aniso_U_13
_atom_site_aniso_U_12
F2 0.0572(12) 0.0424(11) 0.0267(9) 0.0072(8) 0.0021(8) -0.0049(9)
F1 0.0459(12) 0.0671(15) 0.0699(15) 0.0310(12) -0.0182(11) -0.0213(11)
F3 0.0983(19) 0.0327(11) 0.0600(14) -0.0064(10) 0.0389(13) -0.0033(11)
F6 0.130(3) 0.0775(17) 0.0302(11) 0.0062(11) -0.0242(13) -0.0435(17)
N1 0.0354(14) 0.0332(14) 0.0299(12) 0.0013(10) -0.0033(10) -0.0024(11)
C5 0.0209(12) 0.0258(13) 0.0259(13) 0.0014(10) 0.0003(10) 0.0047(10)
C6 0.0219(12) 0.0269(13) 0.0266(13) 0.0018(11) 0.0010(10) 0.0051(10)
C1 0.0240(13) 0.0288(14) 0.0254(13) 0.0020(11) 0.0012(10) 0.0045(11)
C20 0.0256(13) 0.0321(14) 0.0240(13) 0.0027(11) -0.0005(10) 0.0046(11)
C18 0.0233(13) 0.0323(14) 0.0260(13) 0.0032(11) -0.0017(10) -0.0005(11)
C19 0.0259(13) 0.0352(16) 0.0217(12) 0.0010(11) -0.0019(10) -0.0027(11)
C10 0.0222(12) 0.0282(14) 0.0288(14) -0.0024(11) -0.0020(10) 0.0052(11)
C21 0.0291(14) 0.0319(14) 0.0239(13) 0.0001(11) 0.0001(11) 0.0026(12)
C4 0.0224(13) 0.0292(14) 0.0240(13) 0.0013(11) 0.0028(10) 0.0023(11)
C2 0.0257(13) 0.0313(14) 0.0249(13) -0.0014(11) 0.0005(10) 0.0006(11)
C22 0.0287(14) 0.0297(14) 0.0242(13) 0.0020(11) 0.0006(10) 0.0043(11)
C17 0.0257(13) 0.0324(15) 0.0268(13) 0.0034(11) 0.0009(11) 0.0028(11)
C16 0.0268(13) 0.0302(14) 0.0308(14) 0.0048(12) 0.0028(11) 0.0025(11)
C9 0.0259(13) 0.0354(15) 0.0257(13) -0.0013(11) -0.0006(11) 0.0073(12)
C14 0.0243(13) 0.0299(15) 0.0356(16) -0.0004(12) -0.0017(11) 0.0035(11)
C23 0.0318(14) 0.0355(15) 0.0226(13) 0.0028(11) -0.0018(11) 0.0037(12)
C3 0.0259(13) 0.0292(14) 0.0279(14) 0.0005(11) 0.0031(11) -0.0018(11)
C7 0.0276(14) 0.0339(15) 0.0271(14) 0.0033(11) 0.0049(11) 0.0013(12)
C8 0.0299(14) 0.0379(16) 0.0245(13) 0.0007(12) 0.0029(11) 0.0059(12)
C25 0.0303(14) 0.0324(15) 0.0288(14) 0.0040(12) -0.0029(11) 0.0011(12)
C24 0.0332(15) 0.0354(16) 0.0256(14) 0.0008(12) -0.0035(11) 0.0022(12)
C26 0.0396(17) 0.0357(16) 0.0227(13) 0.0016(12) -0.0008(12) 0.0003(13)
C15 0.0266(14) 0.0302(15) 0.0369(16) 0.0022(12) 0.0021(11) -0.0016(11)
C11 0.0320(15) 0.0435(17) 0.0295(14) -0.0054(13) -0.0047(12) 0.0090(13)
C13 0.0314(15) 0.0352(16) 0.0417(17) -0.0055(14) -0.0035(13) -0.0016(13)
C12 0.0332(16) 0.0432(18) 0.0380(17) -0.0118(14) -0.0065(13) 0.0035(13)
F4 0.345(8) 0.0456(17) 0.170(4) -0.021(2) -0.203(5) 0.008(3)
C27 0.054(2) 0.047(2) 0.0337(17) 0.0086(15) -0.0130(15) -0.0148(17)
F5 0.090(3) 0.384(9) 0.070(2) -0.075(4) 0.002(2) -0.115(4)

loop_
_atom_type_symbol
_atom_type_description
_atom_type_scat_dispersion_real
_atom_type_scat_dispersion_imag
_atom_type_scat_source
C C 0.0181 0.0091 'International Tables Vol C Tables 4.2.6.8 and 6.1.1.4'
H H 0.0000 0.0000 'International Tables Vol C Tables 4.2.6.8 and 6.1.1.4'
F F 0.0727 0.0534 'International Tables Vol C Tables 4.2.6.8 and 6.1.1.4'
N N 0.0311 0.0180 'International Tables Vol C Tables 4.2.6.8 and 6.1.1.4'

loop_
_geom_angle_atom_site_label_1
_geom_angle_atom_site_label_2
_geom_angle_atom_site_label_3
_geom_angle
C6 C5 C10 120.4(3)
C6 C5 C4 120.4(3)
C4 C5 C10 119.2(2)
C5 C6 C16 118.3(3)
C1 C6 C5 119.0(3)
C1 C6 C16 122.7(3)
C6 C1 C17 120.0(3)
C2 C1 C6 119.8(3)
C2 C1 C17 120.0(3)
C21 C20 C18 120.6(3)
C25 C20 C18 119.8(3)
C25 C20 C21 119.6(3)
C19 C18 C20 115.6(3)
C17 C18 C20 122.3(3)
C17 C18 C19 122.1(3)
N1 C19 C18 174.5(3)
C9 C10 C5 120.4(3)
C14 C10 C5 119.7(3)
C14 C10 C9 119.8(3)
C20 C21 H21 120.0
C20 C21 C22 119.9(3)
C22 C21 H21 120.0
C5 C4 C7 119.0(3)
C3 C4 C5 118.8(2)
C3 C4 C7 122.2(3)
C1 C2 H2 119.4
C3 C2 C1 121.2(3)
C3 C2 H2 119.4
C21 C22 C26 118.6(3)
C23 C22 C21 120.6(3)
C23 C22 C26 120.8(3)
C1 C17 H17 116.0
C18 C17 C1 128.0(3)
C18 C17 H17 116.0
C6 C16 H16 119.3
C15 C16 C6 121.3(3)
C15 C16 H16 119.3
C10 C9 C8 118.7(3)
C11 C9 C10 119.2(3)
C11 C9 C8 122.1(3)
C10 C14 C15 118.7(3)
C13 C14 C10 118.8(3)
C13 C14 C15 122.6(3)
C22 C23 H23 120.5
C24 C23 C22 119.0(3)
C24 C23 H23 120.5
C4 C3 H3 119.6
C2 C3 C4 120.8(3)
C2 C3 H3 119.6
C4 C7 H7 119.3
C8 C7 C4 121.5(3)
C8 C7 H7 119.3
C9 C8 H8 119.4
C7 C8 C9 121.2(3)
C7 C8 H8 119.4
C20 C25 H25 120.0
C20 C25 C24 119.9(3)
C24 C25 H25 120.0
C23 C24 C25 120.9(3)
C23 C24 C27 120.2(3)
C25 C24 C27 118.8(3)
F2 C26 C22 113.1(2)
F1 C26 F2 106.0(3)
F1 C26 C22 112.3(3)
F3 C26 F2 106.6(3)
F3 C26 F1 106.1(3)
F3 C26 C22 112.2(3)
C16 C15 C14 121.5(3)
C16 C15 H15 119.2
C14 C15 H15 119.2
C9 C11 H11 119.7
C12 C11 C9 120.6(3)
C12 C11 H11 119.7
C14 C13 H13 119.6
C12 C13 C14 120.8(3)
C12 C13 H13 119.6
C11 C12 C13 120.7(3)
C11 C12 H12 119.6
C13 C12 H12 119.6
F6 C27 C24 116.0(3)
F6 C27 F5 103.4(4)
F4 C27 F6 109.3(4)
F4 C27 C24 114.1(3)
F4 C27 F5 100.5(5)
F5 C27 C24 111.9(3)

loop_
_geom_bond_atom_site_label_1
_geom_bond_atom_site_label_2
_geom_bond_distance
F2 C26 1.336(3)
F1 C26 1.335(4)
F3 C26 1.330(4)
F6 C27 1.281(4)
N1 C19 1.152(4)
C5 C6 1.419(4)
C5 C10 1.430(4)
C5 C4 1.423(4)
C6 C1 1.415(4)
C6 C16 1.437(4)
C1 C2 1.396(4)
C1 C17 1.467(4)
C20 C18 1.490(4)
C20 C21 1.393(4)
C20 C25 1.387(4)
C18 C19 1.443(4)
C18 C17 1.340(4)
C10 C9 1.422(4)
C10 C14 1.421(4)
C21 H21 0.9300
C21 C22 1.396(4)
C4 C3 1.403(4)
C4 C7 1.437(4)
C2 H2 0.9300
C2 C3 1.385(4)
C22 C23 1.387(4)
C22 C26 1.492(4)
C17 H17 0.9300
C16 H16 0.9300
C16 C15 1.356(4)
C9 C8 1.433(4)
C9 C11 1.402(4)
C14 C15 1.432(4)
C14 C13 1.399(4)
C23 H23 0.9300
C23 C24 1.387(4)
C3 H3 0.9300
C7 H7 0.9300
C7 C8 1.352(4)
C8 H8 0.9300
C25 H25 0.9300
C25 C24 1.392(4)
C24 C27 1.480(4)
C15 H15 0.9300
C11 H11 0.9300
C11 C12 1.376(5)
C13 H13 0.9300
C13 C12 1.392(5)
C12 H12 0.9300
F4 C27 1.253(5)
C27 F5 1.305(5)
